data_7018669
loop_
_publ_author_name
'Kabro, Anzhelika'
'Ghattas, Ghazi'
'Roisnel, Thierry'
'Fischmeister, C\'edric'
'Bruneau, Christian'

_publ_section_title
;
 New ruthenium metathesis catalysts with chelating indenylidene ligands:
 synthesis, characterization and reactivity.
;
_journal_issue 13
_journal_name_full 'Dalton transactions (Cambridge, England : 2003)'
_journal_page_first 3695
_journal_page_last 3700
_journal_paper_doi 10.1039/c2dt12271e
_journal_volume 41
_journal_year 2012
_chemical_compound_source 'synthesis as described'
_chemical_formula_moiety 'C72 H60 Cl4 Cu4 P4'
_chemical_formula_sum 'C72 H60 Cl4 Cu4 P4'
_chemical_formula_weight 1445.04
_chemical_name_systematic
;
?
;
_space_group_IT_number 60
_symmetry_cell_setting orthorhombic
_symmetry_Int_Tables_number 60
_symmetry_space_group_name_Hall '-P 2b 2ac'
_symmetry_space_group_name_H-M 'P c n b'
_atom_sites_solution_hydrogens geom
_atom_sites_solution_primary direct
_atom_sites_solution_secondary difmap
_audit_conform_dict_location ftp://ftp.iucr.org/pub/cif_core.dic
_audit_conform_dict_name cif_core.dic
_audit_conform_dict_version 2.3
_audit_creation_date 2010-09-17T14:29:44-00:00
_audit_creation_method 'WinGX routine CIF_UPDATE'
_cell_angle_alpha 90
_cell_angle_beta 90
_cell_angle_gamma 90
_cell_formula_units_Z 4
_cell_length_a 17.3658(5)
_cell_length_b 18.0515(6)
_cell_length_c 20.3269(5)
_cell_measurement_reflns_used 5016
_cell_measurement_temperature 150(2)
_cell_measurement_theta_max 27.38
_cell_measurement_theta_min 2.35
_cell_measurement_wavelength 0.71073
_cell_volume 6372.1(3)
_computing_cell_refinement 'Bruker SMART (Bruker, 2002)'
_computing_data_collection 'Bruker SAINT (Bruker, 2002)'
_computing_data_reduction 'Bruker SAINT (Bruker, 2002)'
_computing_molecular_graphics 'Ortep-3 for Windows (Farrugia, 1997)'
_computing_publication_material
;
WinGX publication routines (Farrugia, 1999),
CRYSCAL (T. Roisnel, local program)
;
_computing_structure_refinement 'SHELXL-97 (Sheldrick, 1997)'
_computing_structure_solution 'SIR97 (Altomare et al., 1999))'
_diffrn_ambient_temperature 150(2)
_diffrn_detector 'CCD plate'
_diffrn_measured_fraction_theta_full 0.998
_diffrn_measured_fraction_theta_max 0.998
_diffrn_measurement_device_type 'APEXII, Bruker-AXS'
_diffrn_measurement_method 'CCD rotation images, thin slices'
_diffrn_radiation_monochromator graphite
_diffrn_radiation_probe x-ray
_diffrn_radiation_type MoK\a
_diffrn_radiation_wavelength 0.71073
_diffrn_reflns_av_R_equivalents 0.0378
_diffrn_reflns_av_unetI/netI 0.0333
_diffrn_reflns_limit_h_max 22
_diffrn_reflns_limit_h_min -21
_diffrn_reflns_limit_k_max 23
_diffrn_reflns_limit_k_min -23
_diffrn_reflns_limit_l_max 22
_diffrn_reflns_limit_l_min -26
_diffrn_reflns_number 31033
_diffrn_reflns_theta_full 27.48
_diffrn_reflns_theta_max 27.48
_diffrn_reflns_theta_min 3.02
_exptl_absorpt_coefficient_mu 1.628
_exptl_absorpt_correction_T_max 0.809
_exptl_absorpt_correction_T_min 0.606
_exptl_absorpt_correction_type multi-scan
_exptl_absorpt_process_details
;
[Sheldrick, G.M. (2002). SADABS Bruker AXS Inc., Madison, Wisconsin, USA]
;
_exptl_crystal_colour colourless
_exptl_crystal_density_diffrn 1.506
_exptl_crystal_density_method 'not measured'
_exptl_crystal_description prism
_exptl_crystal_F_000 2944
_exptl_crystal_size_max 0.23
_exptl_crystal_size_mid 0.18
_exptl_crystal_size_min 0.13
_refine_diff_density_max 0.44
_refine_diff_density_min -0.375
_refine_diff_density_rms 0.066
_refine_ls_extinction_method none
_refine_ls_goodness_of_fit_ref 1.025
_refine_ls_hydrogen_treatment constr
_refine_ls_matrix_type full
_refine_ls_number_parameters 379
_refine_ls_number_reflns 7302
_refine_ls_number_restraints 0
_refine_ls_restrained_S_all 1.025
_refine_ls_R_factor_all 0.0407
_refine_ls_R_factor_gt 0.03
_refine_ls_shift/su_max 0.002
_refine_ls_shift/su_mean 0
_refine_ls_structure_factor_coef Fsqd
_refine_ls_weighting_details 'calc w=1/[\s^2^(Fo^2^)+(0.0375P)^2^+2.6211P] where P=(Fo^2^+2Fc^2^)/3'
_refine_ls_weighting_scheme calc
_refine_ls_wR_factor_gt 0.073
_refine_ls_wR_factor_ref 0.0778
_reflns_number_gt 6008
_reflns_number_total 7302
_reflns_threshold_expression >2sigma(I)
_cod_data_source_file c2dt12271e.txt
_cod_data_source_block job2
_cod_original_cell_volume 6372.0(3)
_cod_database_code 7018669

loop_
_symmetry_equiv_pos_as_xyz
'x, y, z'
'-x, -y+1/2, z'
'x+1/2, -y, -z+1/2'
'-x+1/2, y+1/2, -z+1/2'
'-x, -y, -z'
'x, y-1/2, -z'
'-x-1/2, y, z-1/2'
'x-1/2, -y-1/2, z-1/2'

loop_
_atom_site_label
_atom_site_type_symbol
_atom_site_fract_x
_atom_site_fract_y
_atom_site_fract_z
_atom_site_U_iso_or_equiv
_atom_site_adp_type
_atom_site_occupancy
_atom_site_symmetry_multiplicity
_atom_site_calc_flag
_atom_site_refinement_flags
Cu1 Cu 0.592606(13) 0.218820(15) 0.436930(12) 0.02532(7) Uani 1 1 d .
Cl3 Cl 0.58960(2) 0.20659(3) 0.31545(2) 0.01917(10) Uani 1 1 d .
P1 P 0.70448(3) 0.18901(3) 0.47920(2) 0.01962(11) Uani 1 1 d .
C1 C 0.78748(11) 0.22711(12) 0.43510(10) 0.0238(4) Uani 1 1 d .
C2 C 0.78923(13) 0.22134(15) 0.36664(11) 0.0357(6) Uani 1 1 d .
H2 H 0.7481 0.1975 0.3442 0.043 Uiso 1 1 calc R
C3 C 0.85045(14) 0.25006(18) 0.33110(12) 0.0471(7) Uani 1 1 d .
H3 H 0.8517 0.2449 0.2846 0.057 Uiso 1 1 calc R
C4 C 0.90992(14) 0.28630(16) 0.36320(14) 0.0460(7) Uani 1 1 d .
H4 H 0.9513 0.3069 0.3388 0.055 Uiso 1 1 calc R
C5 C 0.90864(13) 0.29223(15) 0.43033(14) 0.0415(6) Uani 1 1 d .
H5 H 0.9494 0.3172 0.4523 0.05 Uiso 1 1 calc R
C6 C 0.84844(12) 0.26225(13) 0.46685(12) 0.0310(5) Uani 1 1 d .
H6 H 0.8489 0.2658 0.5135 0.037 Uiso 1 1 calc R
C11 C 0.72390(11) 0.08998(11) 0.48194(9) 0.0212(4) Uani 1 1 d .
C12 C 0.79326(12) 0.05789(12) 0.46281(10) 0.0269(4) Uani 1 1 d .
H12 H 0.8319 0.0874 0.4426 0.032 Uiso 1 1 calc R
C13 C 0.80598(14) -0.01717(13) 0.47321(11) 0.0340(5) Uani 1 1 d .
H13 H 0.8531 -0.0391 0.4596 0.041 Uiso 1 1 calc R
C14 C 0.75070(15) -0.05958(13) 0.50304(12) 0.0388(6) Uani 1 1 d .
H14 H 0.7602 -0.1106 0.5112 0.047 Uiso 1 1 calc R
C15 C 0.68068(15) -0.02824(14) 0.52151(12) 0.0384(6) Uani 1 1 d .
H15 H 0.6423 -0.0579 0.5419 0.046 Uiso 1 1 calc R
C16 C 0.66706(13) 0.04596(13) 0.51018(10) 0.0299(5) Uani 1 1 d .
H16 H 0.6188 0.067 0.5217 0.036 Uiso 1 1 calc R
C21 C 0.72448(11) 0.21598(11) 0.56395(9) 0.0217(4) Uani 1 1 d .
C22 C 0.77189(13) 0.17408(13) 0.60515(10) 0.0312(5) Uani 1 1 d .
H22 H 0.7905 0.1273 0.5909 0.037 Uiso 1 1 calc R
C23 C 0.79190(14) 0.20072(14) 0.66695(11) 0.0340(5) Uani 1 1 d .
H23 H 0.8243 0.1722 0.6948 0.041 Uiso 1 1 calc R
C24 C 0.76464(13) 0.26884(13) 0.68803(11) 0.0332(5) Uani 1 1 d .
H24 H 0.7795 0.2875 0.7298 0.04 Uiso 1 1 calc R
C25 C 0.71601(14) 0.30953(13) 0.64849(11) 0.0315(5) Uani 1 1 d .
H25 H 0.6965 0.3557 0.6635 0.038 Uiso 1 1 calc R
C26 C 0.69537(12) 0.28307(12) 0.58652(10) 0.0256(4) Uani 1 1 d .
H26 H 0.6613 0.311 0.5596 0.031 Uiso 1 1 calc R
Cu2 Cu 0.548714(15) 0.329955(14) 0.328052(12) 0.02457(7) Uani 1 1 d .
Cl4 Cl 0.53266(3) 0.33816(3) 0.44693(2) 0.02040(10) Uani 1 1 d .
P2 P 0.58279(3) 0.43001(3) 0.27441(2) 0.01851(11) Uani 1 1 d .
C51 C 0.55015(11) 0.51572(11) 0.31396(9) 0.0214(4) Uani 1 1 d .
C52 C 0.48924(12) 0.51147(11) 0.35790(10) 0.0240(4) Uani 1 1 d .
H52 H 0.4653 0.4651 0.3662 0.029 Uiso 1 1 calc R
C53 C 0.46302(13) 0.57433(13) 0.38976(11) 0.0310(5) Uani 1 1 d .
H53 H 0.4209 0.5709 0.4194 0.037 Uiso 1 1 calc R
C54 C 0.49772(14) 0.64197(12) 0.37869(10) 0.0318(5) Uani 1 1 d .
H54 H 0.4795 0.685 0.4007 0.038 Uiso 1 1 calc R
C55 C 0.55907(14) 0.64695(13) 0.33549(12) 0.0355(5) Uani 1 1 d .
H55 H 0.5832 0.6934 0.3279 0.043 Uiso 1 1 calc R
C56 C 0.58526(13) 0.58411(12) 0.30327(11) 0.0322(5) Uani 1 1 d .
H56 H 0.6274 0.5877 0.2737 0.039 Uiso 1 1 calc R
C61 C 0.54048(11) 0.43200(11) 0.19194(9) 0.0215(4) Uani 1 1 d .
C62 C 0.51770(13) 0.49689(13) 0.16023(10) 0.0308(5) Uani 1 1 d .
H62 H 0.5254 0.5435 0.1809 0.037 Uiso 1 1 calc R
C63 C 0.48380(14) 0.49353(16) 0.09853(11) 0.0399(6) Uani 1 1 d .
H63 H 0.4684 0.5379 0.0771 0.048 Uiso 1 1 calc R
C64 C 0.47231(14) 0.42620(17) 0.06822(12) 0.0426(6) Uani 1 1 d .
H64 H 0.4489 0.4242 0.026 0.051 Uiso 1 1 calc R
C65 C 0.49468(17) 0.36185(16) 0.09886(12) 0.0473(7) Uani 1 1 d .
H65 H 0.487 0.3155 0.0777 0.057 Uiso 1 1 calc R
C66 C 0.52862(14) 0.36474(14) 0.16104(11) 0.0343(5) Uani 1 1 d .
H66 H 0.5437 0.3202 0.1823 0.041 Uiso 1 1 calc R
C71 C 0.68426(11) 0.45087(11) 0.26105(9) 0.0205(4) Uani 1 1 d .
C72 C 0.71167(12) 0.48971(12) 0.20706(10) 0.0254(4) Uani 1 1 d .
H72 H 0.6779 0.5004 0.1715 0.03 Uiso 1 1 calc R
C73 C 0.78776(12) 0.51318(13) 0.20424(11) 0.0325(5) Uani 1 1 d .
H73 H 0.8059 0.5396 0.1669 0.039 Uiso 1 1 calc R
C74 C 0.83657(13) 0.49817(15) 0.25555(12) 0.0397(6) Uani 1 1 d .
H74 H 0.888 0.516 0.2546 0.048 Uiso 1 1 calc R
C75 C 0.81078(13) 0.45686(16) 0.30895(12) 0.0425(6) Uani 1 1 d .
H75 H 0.8451 0.4451 0.3438 0.051 Uiso 1 1 calc R
C76 C 0.73501(13) 0.43275(13) 0.31139(11) 0.0313(5) Uani 1 1 d .
H76 H 0.7178 0.4038 0.3475 0.038 Uiso 1 1 calc R

loop_
_atom_site_aniso_label
_atom_site_aniso_U_11
_atom_site_aniso_U_22
_atom_site_aniso_U_33
_atom_site_aniso_U_23
_atom_site_aniso_U_13
_atom_site_aniso_U_12
Cu1 0.01755(13) 0.03256(15) 0.02584(13) 0.00158(11) -0.00432(10) 0.00485(11)
Cl3 0.0167(2) 0.0221(2) 0.0187(2) -0.00149(18) 0.00218(16) 0.00081(18)
P1 0.0164(2) 0.0229(3) 0.0196(2) -0.0007(2) -0.00218(19) 0.0031(2)
C1 0.0185(9) 0.0252(10) 0.0276(10) 0.0032(8) -0.0005(8) 0.0048(8)
C2 0.0235(11) 0.0536(16) 0.0302(11) 0.0061(11) -0.0019(9) -0.0006(11)
C3 0.0297(13) 0.078(2) 0.0335(13) 0.0146(13) 0.0068(10) 0.0027(13)
C4 0.0250(12) 0.0531(17) 0.0600(17) 0.0211(14) 0.0092(11) -0.0003(11)
C5 0.0252(12) 0.0378(14) 0.0615(17) 0.0003(12) -0.0005(11) -0.0081(10)
C6 0.0256(11) 0.0295(12) 0.0380(12) -0.0022(10) -0.0011(9) 0.0010(9)
C11 0.0213(9) 0.0238(10) 0.0184(9) -0.0024(8) -0.0047(7) 0.0028(8)
C12 0.0261(10) 0.0304(11) 0.0242(10) -0.0007(9) -0.0016(8) 0.0027(9)
C13 0.0373(13) 0.0305(12) 0.0342(12) -0.0067(10) -0.0080(10) 0.0132(10)
C14 0.0533(15) 0.0219(11) 0.0412(13) -0.0022(10) -0.0178(12) 0.0025(11)
C15 0.0411(14) 0.0317(13) 0.0424(13) 0.0069(11) -0.0090(11) -0.0125(11)
C16 0.0250(10) 0.0323(12) 0.0324(11) -0.0021(9) -0.0028(9) -0.0018(9)
C21 0.0197(9) 0.0244(10) 0.0211(9) -0.0014(8) -0.0016(8) 0.0006(8)
C22 0.0364(12) 0.0290(12) 0.0282(11) -0.0056(9) -0.0087(9) 0.0088(10)
C23 0.0396(13) 0.0372(13) 0.0252(11) -0.0020(10) -0.0132(10) 0.0059(11)
C24 0.0379(12) 0.0369(13) 0.0248(11) -0.0078(10) -0.0020(9) -0.0072(10)
C25 0.0373(12) 0.0250(11) 0.0322(11) -0.0073(9) 0.0042(10) -0.0016(10)
C26 0.0244(10) 0.0241(11) 0.0282(10) 0.0006(9) 0.0024(8) 0.0022(9)
Cu2 0.02762(14) 0.02071(13) 0.02537(14) 0.00362(10) 0.00314(10) -0.00385(10)
Cl4 0.0202(2) 0.0214(2) 0.0196(2) -0.00273(17) -0.00138(17) -0.00099(18)
P2 0.0189(2) 0.0175(2) 0.0191(2) 0.00024(19) 0.00275(19) -0.00112(19)
C51 0.0218(10) 0.0202(10) 0.0221(9) -0.0009(8) 0.0010(8) -0.0012(8)
C52 0.0229(10) 0.0227(10) 0.0264(10) 0.0030(8) 0.0040(8) 0.0003(8)
C53 0.0315(12) 0.0321(12) 0.0295(11) 0.0013(9) 0.0113(9) 0.0058(10)
C54 0.0385(12) 0.0258(11) 0.0310(11) -0.0061(9) 0.0065(10) 0.0060(10)
C55 0.0426(14) 0.0206(11) 0.0433(13) -0.0040(10) 0.0095(11) -0.0068(10)
C56 0.0345(12) 0.0244(11) 0.0375(12) -0.0041(9) 0.0163(10) -0.0070(9)
C61 0.0168(9) 0.0264(10) 0.0214(9) 0.0014(8) 0.0022(7) 0.0006(8)
C62 0.0326(12) 0.0328(12) 0.0271(10) 0.0049(9) 0.0055(9) 0.0080(10)
C63 0.0352(13) 0.0553(16) 0.0292(11) 0.0138(11) 0.0030(10) 0.0181(12)
C64 0.0314(12) 0.0713(19) 0.0251(11) 0.0038(12) -0.0070(10) -0.0021(13)
C65 0.0586(17) 0.0498(16) 0.0335(13) -0.0074(12) -0.0125(13) -0.0133(14)
C66 0.0431(13) 0.0316(12) 0.0282(11) -0.0005(10) -0.0077(10) -0.0047(11)
C71 0.0185(9) 0.0200(9) 0.0231(9) -0.0031(8) 0.0042(8) 0.0009(8)
C72 0.0218(10) 0.0289(11) 0.0254(10) 0.0009(9) 0.0017(8) 0.0017(9)
C73 0.0229(11) 0.0376(13) 0.0371(12) 0.0033(10) 0.0105(9) -0.0044(10)
C74 0.0198(11) 0.0536(16) 0.0457(14) -0.0018(12) 0.0023(10) -0.0068(11)
C75 0.0242(11) 0.0621(18) 0.0412(13) 0.0054(13) -0.0093(10) -0.0003(12)
C76 0.0270(11) 0.0379(13) 0.0289(11) 0.0050(10) -0.0011(9) 0.0018(10)

loop_
_atom_type_symbol
_atom_type_description
_atom_type_scat_dispersion_real
_atom_type_scat_dispersion_imag
_atom_type_scat_source
C C 0.0033 0.0016 'International Tables Vol C Tables 4.2.6.8 and 6.1.1.4'
H H 0 0 'International Tables Vol C Tables 4.2.6.8 and 6.1.1.4'
O O 0.0106 0.006 'International Tables Vol C Tables 4.2.6.8 and 6.1.1.4'
Cl Cl 0.1484 0.1585 'International Tables Vol C Tables 4.2.6.8 and 6.1.1.4'
Cu Cu 0.3201 1.2651 'International Tables Vol C Tables 4.2.6.8 and 6.1.1.4'
P P 0.1023 0.0942 'International Tables Vol C Tables 4.2.6.8 and 6.1.1.4'

loop_
_geom_angle_atom_site_label_1
_geom_angle_atom_site_label_2
_geom_angle_atom_site_label_3
_geom_angle
_geom_angle_site_symmetry_1
_geom_angle_site_symmetry_3
P1 Cu1 Cl4 124.85(2) . .
P1 Cu1 Cl4 131.38(2) . 2_655
Cl4 Cu1 Cl4 89.109(18) . 2_655
P1 Cu1 Cl3 112.781(19) . .
Cl4 Cu1 Cl3 98.920(18) . .
Cl4 Cu1 Cl3 91.544(17) 2_655 .
Cu2 Cl3 Cu1 79.252(16) . .
Cu2 Cl3 Cu2 87.060(17) . 2_655
Cu1 Cl3 Cu2 86.662(16) . 2_655
C11 P1 C21 101.42(9) . .
C11 P1 C1 103.76(9) . .
C21 P1 C1 102.25(9) . .
C11 P1 Cu1 114.68(6) . .
C21 P1 Cu1 118.28(7) . .
C1 P1 Cu1 114.44(7) . .
C6 C1 C2 118.6(2) . .
C6 C1 P1 122.86(16) . .
C2 C1 P1 118.50(16) . .
C3 C2 C1 120.6(2) . .
C3 C2 H2 119.7 . .
C1 C2 H2 119.7 . .
C4 C3 C2 120.2(2) . .
C4 C3 H3 119.9 . .
C2 C3 H3 119.9 . .
C5 C4 C3 119.6(2) . .
C5 C4 H4 120.2 . .
C3 C4 H4 120.2 . .
C4 C5 C6 120.9(2) . .
C4 C5 H5 119.6 . .
C6 C5 H5 119.6 . .
C5 C6 C1 120.1(2) . .
C5 C6 H6 120 . .
C1 C6 H6 120 . .
C16 C11 C12 119.4(2) . .
C16 C11 P1 116.24(15) . .
C12 C11 P1 124.10(16) . .
C13 C12 C11 120.1(2) . .
C13 C12 H12 120 . .
C11 C12 H12 120 . .
C14 C13 C12 120.1(2) . .
C14 C13 H13 120 . .
C12 C13 H13 120 . .
C13 C14 C15 120.3(2) . .
C13 C14 H14 119.9 . .
C15 C14 H14 119.9 . .
C16 C15 C14 119.9(2) . .
C16 C15 H15 120 . .
C14 C15 H15 120 . .
C15 C16 C11 120.1(2) . .
C15 C16 H16 119.9 . .
C11 C16 H16 119.9 . .
C26 C21 C22 119.22(19) . .
C26 C21 P1 118.36(15) . .
C22 C21 P1 122.29(16) . .
C23 C22 C21 120.1(2) . .
C23 C22 H22 119.9 . .
C21 C22 H22 119.9 . .
C24 C23 C22 120.1(2) . .
C24 C23 H23 120 . .
C22 C23 H23 120 . .
C25 C24 C23 120.1(2) . .
C25 C24 H24 119.9 . .
C23 C24 H24 119.9 . .
C24 C25 C26 120.1(2) . .
C24 C25 H25 119.9 . .
C26 C25 H25 119.9 . .
C21 C26 C25 120.2(2) . .
C21 C26 H26 119.9 . .
C25 C26 H26 119.9 . .
P2 Cu2 Cl3 130.16(2) . .
P2 Cu2 Cl4 118.31(2) . .
Cl3 Cu2 Cl4 101.546(18) . .
P2 Cu2 Cl3 115.17(2) . 2_655
Cl3 Cu2 Cl3 91.661(17) . 2_655
Cl4 Cu2 Cl3 90.443(17) . 2_655
Cu1 Cl4 Cu1 90.074(18) . 2_655
Cu1 Cl4 Cu2 79.161(16) . .
Cu1 Cl4 Cu2 89.640(17) 2_655 .
C71 P2 C61 104.33(9) . .
C71 P2 C51 100.95(9) . .
C61 P2 C51 105.12(9) . .
C71 P2 Cu2 120.38(7) . .
C61 P2 Cu2 111.31(7) . .
C51 P2 Cu2 113.20(7) . .
C52 C51 C56 118.89(19) . .
C52 C51 P2 118.13(15) . .
C56 C51 P2 122.95(15) . .
C53 C52 C51 120.5(2) . .
C53 C52 H52 119.8 . .
C51 C52 H52 119.8 . .
C54 C53 C52 120.4(2) . .
C54 C53 H53 119.8 . .
C52 C53 H53 119.8 . .
C53 C54 C55 119.8(2) . .
C53 C54 H54 120.1 . .
C55 C54 H54 120.1 . .
C54 C55 C56 119.9(2) . .
C54 C55 H55 120 . .
C56 C55 H55 120 . .
C55 C56 C51 120.5(2) . .
C55 C56 H56 119.8 . .
C51 C56 H56 119.8 . .
C66 C61 C62 119.05(19) . .
C66 C61 P2 117.30(16) . .
C62 C61 P2 123.62(17) . .
C63 C62 C61 120.1(2) . .
C63 C62 H62 119.9 . .
C61 C62 H62 119.9 . .
C64 C63 C62 120.3(2) . .
C64 C63 H63 119.8 . .
C62 C63 H63 119.8 . .
C65 C64 C63 120.2(2) . .
C65 C64 H64 119.9 . .
C63 C64 H64 119.9 . .
C64 C65 C66 119.9(2) . .
C64 C65 H65 120.1 . .
C66 C65 H65 120.1 . .
C61 C66 C65 120.5(2) . .
C61 C66 H66 119.8 . .
C65 C66 H66 119.8 . .
C72 C71 C76 118.95(18) . .
C72 C71 P2 123.68(15) . .
C76 C71 P2 117.06(15) . .
C71 C72 C73 120.9(2) . .
C71 C72 H72 119.5 . .
C73 C72 H72 119.5 . .
C74 C73 C72 119.8(2) . .
C74 C73 H73 120.1 . .
C72 C73 H73 120.1 . .
C73 C74 C75 120.0(2) . .
C73 C74 H74 120 . .
C75 C74 H74 120 . .
C76 C75 C74 120.1(2) . .
C76 C75 H75 119.9 . .
C74 C75 H75 119.9 . .
C75 C76 C71 120.1(2) . .
C75 C76 H76 119.9 . .
C71 C76 H76 119.9 . .

loop_
_geom_bond_atom_site_label_1
_geom_bond_atom_site_label_2
_geom_bond_distance
_geom_bond_site_symmetry_2
Cu1 P1 2.1913(5) .
Cu1 Cl4 2.4012(5) .
Cu1 Cl4 2.4148(5) 2_655
Cu1 Cl3 2.4798(5) .
Cl3 Cu2 2.3515(5) .
Cl3 Cu2 2.5040(5) 2_655
P1 C11 1.820(2) .
P1 C21 1.824(2) .
P1 C1 1.831(2) .
C1 C6 1.393(3) .
C1 C2 1.396(3) .
C2 C3 1.386(3) .
C2 H2 0.95 .
C3 C4 1.386(4) .
C3 H3 0.95 .
C4 C5 1.369(4) .
C4 H4 0.95 .
C5 C6 1.392(3) .
C5 H5 0.95 .
C6 H6 0.95 .
C11 C16 1.391(3) .
C11 C12 1.392(3) .
C12 C13 1.389(3) .
C12 H12 0.95 .
C13 C14 1.369(4) .
C13 H13 0.95 .
C14 C15 1.393(4) .
C14 H14 0.95 .
C15 C16 1.380(3) .
C15 H15 0.95 .
C16 H16 0.95 .
C21 C26 1.390(3) .
C21 C22 1.397(3) .
C22 C23 1.389(3) .
C22 H22 0.95 .
C23 C24 1.386(3) .
C23 H23 0.95 .
C24 C25 1.378(3) .
C24 H24 0.95 .
C25 C26 1.394(3) .
C25 H25 0.95 .
C26 H26 0.95 .
Cu2 P2 2.1911(5) .
Cu2 Cl4 2.4369(5) .
Cu2 Cl3 2.5040(5) 2_655
Cl4 Cu1 2.4147(5) 2_655
P2 C71 1.8222(19) .
P2 C61 1.831(2) .
P2 C51 1.833(2) .
C51 C52 1.387(3) .
C51 C56 1.394(3) .
C52 C53 1.384(3) .
C52 H52 0.95 .
C53 C54 1.380(3) .
C53 H53 0.95 .
C54 C55 1.384(3) .
C54 H54 0.95 .
C55 C56 1.387(3) .
C55 H55 0.95 .
C56 H56 0.95 .
C61 C66 1.382(3) .
C61 C62 1.394(3) .
C62 C63 1.387(3) .
C62 H62 0.95 .
C63 C64 1.377(4) .
C63 H63 0.95 .
C64 C65 1.374(4) .
C64 H64 0.95 .
C65 C66 1.396(3) .
C65 H65 0.95 .
C66 H66 0.95 .
C71 C72 1.387(3) .
C71 C76 1.390(3) .
C72 C73 1.389(3) .
C72 H72 0.95 .
C73 C74 1.371(3) .
C73 H73 0.95 .
C74 C75 1.391(3) .
C74 H74 0.95 .
C75 C76 1.387(3) .
C75 H75 0.95 .
C76 H76 0.95 .

loop_
_geom_torsion_atom_site_label_1
_geom_torsion_atom_site_label_2
_geom_torsion_atom_site_label_3
_geom_torsion_atom_site_label_4
_geom_torsion
_geom_torsion_site_symmetry_1
_geom_torsion_site_symmetry_4
P1 Cu1 Cl3 Cu2 -125.79(2) . .
Cl4 Cu1 Cl3 Cu2 8.103(18) . .
Cl4 Cu1 Cl3 Cu2 97.443(17) 2_655 .
P1 Cu1 Cl3 Cu2 146.57(2) . 2_655
Cl4 Cu1 Cl3 Cu2 -79.534(18) . 2_655
Cl4 Cu1 Cl3 Cu2 9.806(17) 2_655 2_655
Cl4 Cu1 P1 C11 165.02(7) . .
Cl4 Cu1 P1 C11 38.99(8) 2_655 .
Cl3 Cu1 P1 C11 -75.15(7) . .
Cl4 Cu1 P1 C21 45.39(8) . .
Cl4 Cu1 P1 C21 -80.64(8) 2_655 .
Cl3 Cu1 P1 C21 165.22(8) . .
Cl4 Cu1 P1 C1 -75.22(8) . .
Cl4 Cu1 P1 C1 158.75(8) 2_655 .
Cl3 Cu1 P1 C1 44.61(8) . .
C11 P1 C1 C6 -101.54(19) . .
C21 P1 C1 C6 3.6(2) . .
Cu1 P1 C1 C6 132.77(16) . .
C11 P1 C1 C2 79.18(19) . .
C21 P1 C1 C2 -175.65(18) . .
Cu1 P1 C1 C2 -46.51(19) . .
C6 C1 C2 C3 0.0(4) . .
P1 C1 C2 C3 179.3(2) . .
C1 C2 C3 C4 -1.4(4) . .
C2 C3 C4 C5 1.3(4) . .
C3 C4 C5 C6 0.1(4) . .
C4 C5 C6 C1 -1.5(4) . .
C2 C1 C6 C5 1.4(3) . .
P1 C1 C6 C5 -177.84(18) . .
C21 P1 C11 C16 77.54(16) . .
C1 P1 C11 C16 -176.66(15) . .
Cu1 P1 C11 C16 -51.12(17) . .
C21 P1 C11 C12 -97.02(18) . .
C1 P1 C11 C12 8.79(19) . .
Cu1 P1 C11 C12 134.33(15) . .
C16 C11 C12 C13 -1.4(3) . .
P1 C11 C12 C13 173.03(16) . .
C11 C12 C13 C14 -0.8(3) . .
C12 C13 C14 C15 1.7(3) . .
C13 C14 C15 C16 -0.5(4) . .
C14 C15 C16 C11 -1.7(3) . .
C12 C11 C16 C15 2.6(3) . .
P1 C11 C16 C15 -172.21(17) . .
C11 P1 C21 C26 -161.69(16) . .
C1 P1 C21 C26 91.32(17) . .
Cu1 P1 C21 C26 -35.38(19) . .
C11 P1 C21 C22 22.6(2) . .
C1 P1 C21 C22 -84.41(19) . .
Cu1 P1 C21 C22 148.90(16) . .
C26 C21 C22 C23 -2.4(3) . .
P1 C21 C22 C23 173.27(18) . .
C21 C22 C23 C24 0.3(4) . .
C22 C23 C24 C25 1.7(4) . .
C23 C24 C25 C26 -1.4(4) . .
C22 C21 C26 C25 2.7(3) . .
P1 C21 C26 C25 -173.16(16) . .
C24 C25 C26 C21 -0.8(3) . .
Cu1 Cl3 Cu2 P2 135.62(2) . .
Cu2 Cl3 Cu2 P2 -137.22(2) 2_655 .
Cu1 Cl3 Cu2 Cl4 -8.051(17) . .
Cu2 Cl3 Cu2 Cl4 79.107(18) 2_655 .
Cu1 Cl3 Cu2 Cl3 -98.842(16) . 2_655
Cu2 Cl3 Cu2 Cl3 -11.69(2) 2_655 2_655
P1 Cu1 Cl4 Cu1 -152.261(19) . 2_655
Cl4 Cu1 Cl4 Cu1 -9.62(2) 2_655 2_655
Cl3 Cu1 Cl4 Cu1 81.800(18) . 2_655
P1 Cu1 Cl4 Cu2 118.12(2) . .
Cl4 Cu1 Cl4 Cu2 -99.243(16) 2_655 .
Cl3 Cu1 Cl4 Cu2 -7.820(17) . .
P2 Cu2 Cl4 Cu1 -140.74(2) . .
Cl3 Cu2 Cl4 Cu1 8.318(18) . .
Cl3 Cu2 Cl4 Cu1 100.104(17) 2_655 .
P2 Cu2 Cl4 Cu1 129.12(2) . 2_655
Cl3 Cu2 Cl4 Cu1 -81.826(19) . 2_655
Cl3 Cu2 Cl4 Cu1 9.960(18) 2_655 2_655
Cl3 Cu2 P2 C71 -48.30(8) . .
Cl4 Cu2 P2 C71 90.46(7) . .
Cl3 Cu2 P2 C71 -164.31(7) 2_655 .
Cl3 Cu2 P2 C61 74.16(7) . .
Cl4 Cu2 P2 C61 -147.09(7) . .
Cl3 Cu2 P2 C61 -41.85(7) 2_655 .
Cl3 Cu2 P2 C51 -167.69(7) . .
Cl4 Cu2 P2 C51 -28.93(7) . .
Cl3 Cu2 P2 C51 76.30(7) 2_655 .
C71 P2 C51 C52 -150.77(16) . .
C61 P2 C51 C52 100.96(17) . .
Cu2 P2 C51 C52 -20.73(18) . .
C71 P2 C51 C56 27.2(2) . .
C61 P2 C51 C56 -81.0(2) . .
Cu2 P2 C51 C56 157.28(17) . .
C56 C51 C52 C53 1.0(3) . .
P2 C51 C52 C53 179.14(16) . .
C51 C52 C53 C54 -0.7(3) . .
C52 C53 C54 C55 0.0(4) . .
C53 C54 C55 C56 0.3(4) . .
C54 C55 C56 C51 0.1(4) . .
C52 C51 C56 C55 -0.8(3) . .
P2 C51 C56 C55 -178.75(19) . .
C71 P2 C61 C66 99.66(18) . .
C51 P2 C61 C66 -154.56(17) . .
Cu2 P2 C61 C66 -31.64(18) . .
C71 P2 C61 C62 -82.51(18) . .
C51 P2 C61 C62 23.28(19) . .
Cu2 P2 C61 C62 146.20(16) . .
C66 C61 C62 C63 -0.1(3) . .
P2 C61 C62 C63 -177.92(17) . .
C61 C62 C63 C64 0.1(3) . .
C62 C63 C64 C65 -0.3(4) . .
C63 C64 C65 C66 0.5(4) . .
C62 C61 C66 C65 0.3(3) . .
P2 C61 C66 C65 178.3(2) . .
C64 C65 C66 C61 -0.5(4) . .
C61 P2 C71 C72 24.42(19) . .
C51 P2 C71 C72 -84.46(18) . .
Cu2 P2 C71 C72 150.19(15) . .
C61 P2 C71 C76 -162.06(17) . .
C51 P2 C71 C76 89.06(18) . .
Cu2 P2 C71 C76 -36.29(19) . .
C76 C71 C72 C73 -2.8(3) . .
P2 C71 C72 C73 170.59(17) . .
C71 C72 C73 C74 -0.3(3) . .
C72 C73 C74 C75 2.7(4) . .
C73 C74 C75 C76 -2.0(4) . .
C74 C75 C76 C71 -1.1(4) . .
C72 C71 C76 C75 3.5(3) . .
P2 C71 C76 C75 -170.35(19) . .
